data_2213470
loop_
_publ_author_name
'Meisner, Jeffrey S.'
'Berryman, Orion B.'
'Zakharov, Lev N.'
'Johnson, Darren W.'

_publ_section_title
;
 Methyl 4-bromo-3,5-dinitrobenzoate
;
_journal_coeditor_code LN3050
_journal_issue 5
_journal_name_full 'Acta Crystallographica Section E'
_journal_page_first o2466
_journal_page_last o2466
_journal_paper_doi 10.1107/S1600536807017874
_journal_volume 63
_journal_year 2007
_chemical_formula_iupac 'C8 H5 Br N2 O6'
_chemical_formula_moiety 'C8 H5 Br N2 O6'
_chemical_formula_sum 'C8 H5 Br N2 O6'
_chemical_formula_weight 305.04
_chemical_melting_point 394.1
_chemical_name_systematic
;
Methyl 4-bromo-3,5-dinitrobenzoate
;
_space_group_IT_number 14
_symmetry_cell_setting monoclinic
_symmetry_space_group_name_Hall '-P 2yn'
_symmetry_space_group_name_H-M 'P 1 21/n 1'
_atom_sites_solution_hydrogens geom
_atom_sites_solution_primary direct
_atom_sites_solution_secondary difmap
_audit_creation_method Shelxtl-6.10
_cell_angle_alpha 90.00
_cell_angle_beta 94.686(2)
_cell_angle_gamma 90.00
_cell_formula_units_Z 4
_cell_length_a 9.6350(9)
_cell_length_b 5.0104(5)
_cell_length_c 21.913(2)
_cell_measurement_reflns_used 5682
_cell_measurement_temperature 173(2)
_cell_measurement_theta_max 26.99
_cell_measurement_theta_min 2.25
_cell_volume 1054.32(17)
_computing_cell_refinement 'SAINT (Bruker, 2000)'
_computing_data_collection 'SMART (Bruker, 2000)'
_computing_data_reduction SAINT
_computing_molecular_graphics SHELXTL
_computing_publication_material SHELXTL
_computing_structure_refinement SHELXTL
_computing_structure_solution 'SHELXTL (Bruker, 2000)'
_diffrn_ambient_temperature 173(2)
_diffrn_measured_fraction_theta_full 0.966
_diffrn_measured_fraction_theta_max 0.966
_diffrn_measurement_device_type 'Bruker SMART APEX CCD area-detector'
_diffrn_measurement_method '\f and \w'
_diffrn_radiation_monochromator graphite
_diffrn_radiation_source 'fine-focus sealed tube'
_diffrn_radiation_type MoK\a
_diffrn_radiation_wavelength 0.71073
_diffrn_reflns_av_R_equivalents 0.0120
_diffrn_reflns_av_sigmaI/netI 0.0207
_diffrn_reflns_limit_h_max 3
_diffrn_reflns_limit_h_min -12
_diffrn_reflns_limit_k_max 6
_diffrn_reflns_limit_k_min -5
_diffrn_reflns_limit_l_max 27
_diffrn_reflns_limit_l_min -25
_diffrn_reflns_number 3498
_diffrn_reflns_theta_full 26.99
_diffrn_reflns_theta_max 26.99
_diffrn_reflns_theta_min 1.86
_diffrn_standards_decay_% 0.0
_diffrn_standards_interval_count 0
_diffrn_standards_number 0
_exptl_absorpt_coefficient_mu 3.919
_exptl_absorpt_correction_T_max 0.457
_exptl_absorpt_correction_T_min 0.285
_exptl_absorpt_correction_type multi-scan
_exptl_absorpt_process_details '(SADABS; Sheldrick, 1995)'
_exptl_crystal_colour colourless
_exptl_crystal_density_diffrn 1.922
_exptl_crystal_density_method 'not measured'
_exptl_crystal_description block
_exptl_crystal_F_000 600
_exptl_crystal_size_max 0.38
_exptl_crystal_size_mid 0.26
_exptl_crystal_size_min 0.20
_refine_diff_density_max 0.831
_refine_diff_density_min -0.529
_refine_ls_extinction_method none
_refine_ls_goodness_of_fit_ref 1.075
_refine_ls_hydrogen_treatment constr
_refine_ls_matrix_type full
_refine_ls_number_parameters 154
_refine_ls_number_reflns 2228
_refine_ls_number_restraints 0
_refine_ls_restrained_S_all 1.075
_refine_ls_R_factor_all 0.0576
_refine_ls_R_factor_gt 0.0524
_refine_ls_shift/su_max 0.000
_refine_ls_shift/su_mean 0.000
_refine_ls_structure_factor_coef Fsqd
_refine_ls_weighting_details 'calc w = 1/[\s^2^(Fo^2^)+(0.1272P)^2^+2.0826P] where P=(Fo^2^+2Fc^2^)/3'
_refine_ls_weighting_scheme calc
_refine_ls_wR_factor_gt 0.1737
_refine_ls_wR_factor_ref 0.1794
_reflns_number_gt 1938
_reflns_number_total 2228
_reflns_threshold_expression I>2\s(I)
_cod_data_source_file ln3050.cif
_cod_data_source_block 2
_cod_depositor_comments
;
The following automatic conversions were performed:
'_symmetry_cell_setting' value 'Monoclinic' changed to 'monoclinic'
according to '/home/saulius/struct/CIF-dictionaries/cif_core.dic'
dictionary named 'cif_core.dic' version 2.4.1 from 2010-06-29.

Automatic conversion script
Id: cif_fix_enum 1527 2010-12-29 10:47:43Z saulius 

The following automatic conversions were performed:

'_symmetry_cell_setting' value 'Monoclinic' changed to 'monoclinic'
according to /home/saulius/struct/CIF-dictionaries/cif_core.dic
dictionary named 'cif_core.dic' version 2.4.1 from 2010-06-29.

Automatic conversion script
Id: cif_fix_values 1715 2011-07-08 13:25:40Z adriana 
;
_cod_original_cell_volume 1054.31(18)
_cod_original_sg_symbol_H-M 'P 21/n'
_cod_database_code 2213470
_cod_database_fobs_code 2213470

loop_
_symmetry_equiv_pos_as_xyz
'x, y, z'
'-x+1/2, y+1/2, -z+1/2'
'-x, -y, -z'
'x-1/2, -y-1/2, z-1/2'

loop_
_atom_site_type_symbol
_atom_site_label
_atom_site_fract_x
_atom_site_fract_y
_atom_site_fract_z
_atom_site_U_iso_or_equiv
_atom_site_adp_type
_atom_site_calc_flag
_atom_site_refinement_flags
_atom_site_occupancy
Br Br1 0.73453(5) 0.16258(10) 0.18421(2) 0.0323(2) Uani d . 1
O O1 0.5247(5) 0.3004(9) 0.27993(17) 0.0462(11) Uani d . 1
O O2 0.3348(4) 0.1773(7) 0.23145(17) 0.0331(8) Uani d . 1
O O3 0.7443(4) 0.3120(7) 0.03565(17) 0.0297(8) Uani d . 1
O O4 0.8423(3) 0.6612(7) 0.07736(18) 0.0343(9) Uani d . 1
O O5 0.3398(3) 1.1689(6) 0.04798(15) 0.0217(7) Uani d . 1
O O6 0.1825(3) 0.9699(7) 0.10260(15) 0.0266(7) Uani d . 1
N N1 0.4462(4) 0.2973(7) 0.23679(18) 0.0230(8) Uani d . 1
N N2 0.7466(3) 0.5060(7) 0.06887(15) 0.0189(7) Uani d . 1
C C1 0.6013(4) 0.4070(8) 0.15411(18) 0.0168(8) Uani d . 1
C C2 0.4783(4) 0.4520(8) 0.18125(17) 0.0173(8) Uani d . 1
C C3 0.3788(4) 0.6324(8) 0.15781(19) 0.0188(8) Uani d . 1
H H3A 0.2933 0.6519 0.1761 0.023 Uiso calc R 1
C C4 0.4060(4) 0.7841(8) 0.10722(19) 0.0164(8) Uani d . 1
C C5 0.5278(4) 0.7439(8) 0.07845(19) 0.0168(7) Uani d . 1
H H5A 0.5462 0.8448 0.0433 0.020 Uiso calc R 1
C C6 0.6212(4) 0.5548(8) 0.10203(17) 0.0153(7) Uani d . 1
C C7 0.3073(4) 0.9972(8) 0.08195(18) 0.0184(8) Uani d . 1
C C8 0.0813(5) 1.1733(10) 0.0832(3) 0.0348(12) Uani d . 1
H H8A -0.0070 1.1354 0.1007 0.052 Uiso calc R 1
H H8B 0.0666 1.1736 0.0384 0.052 Uiso calc R 1
H H8C 0.1159 1.3484 0.0974 0.052 Uiso calc R 1

loop_
_atom_site_aniso_label
_atom_site_aniso_U_11
_atom_site_aniso_U_22
_atom_site_aniso_U_33
_atom_site_aniso_U_12
_atom_site_aniso_U_13
_atom_site_aniso_U_23
Br1 0.0381(4) 0.0299(4) 0.0282(4) 0.00590(17) -0.0007(2) 0.00055(17)
O1 0.059(3) 0.060(3) 0.0201(18) -0.014(2) 0.0071(18) 0.0135(17)
O2 0.0378(19) 0.032(2) 0.0309(19) -0.0103(14) 0.0125(15) 0.0035(14)
O3 0.0306(16) 0.0285(18) 0.0316(18) 0.0057(13) 0.0110(14) -0.0095(14)
O4 0.0213(16) 0.040(2) 0.043(2) -0.0047(13) 0.0103(14) -0.0078(16)
O5 0.0199(14) 0.0210(16) 0.0248(17) 0.0025(10) 0.0056(12) 0.0026(11)
O6 0.0141(13) 0.0338(18) 0.0330(17) 0.0068(12) 0.0081(12) 0.0073(14)
N1 0.0278(19) 0.0154(17) 0.028(2) -0.0036(14) 0.0162(16) -0.0050(15)
N2 0.0141(14) 0.0261(19) 0.0170(16) 0.0059(13) 0.0041(12) 0.0025(14)
C1 0.0208(17) 0.0140(18) 0.0156(19) -0.0002(15) 0.0008(14) -0.0022(15)
C2 0.0237(18) 0.0165(19) 0.0121(18) -0.0031(15) 0.0043(14) -0.0002(15)
C3 0.0173(17) 0.023(2) 0.017(2) -0.0018(15) 0.0067(14) -0.0042(16)
C4 0.0134(17) 0.0180(19) 0.0182(19) 0.0009(14) 0.0034(14) -0.0013(16)
C5 0.0167(17) 0.0182(19) 0.0163(17) 0.0003(15) 0.0055(14) -0.0007(15)
C6 0.0133(16) 0.0187(19) 0.0141(18) 0.0002(14) 0.0037(13) -0.0022(15)
C7 0.0163(17) 0.023(2) 0.0163(19) 0.0026(15) 0.0024(14) -0.0050(16)
C8 0.0150(19) 0.040(3) 0.049(3) 0.0105(18) 0.0040(19) 0.008(2)

loop_
_atom_type_symbol
_atom_type_description
_atom_type_scat_dispersion_real
_atom_type_scat_dispersion_imag
_atom_type_scat_source
C C 0.0033 0.0016 'International Tables Vol C Tables 4.2.6.8 and 6.1.1.4'
H H 0.0000 0.0000 'International Tables Vol C Tables 4.2.6.8 and 6.1.1.4'
N N 0.0061 0.0033 'International Tables Vol C Tables 4.2.6.8 and 6.1.1.4'
O O 0.0106 0.0060 'International Tables Vol C Tables 4.2.6.8 and 6.1.1.4'
Br Br -0.2901 2.4595 'International Tables Vol C Tables 4.2.6.8 and 6.1.1.4'

loop_
_geom_angle_atom_site_label_1
_geom_angle_atom_site_label_2
_geom_angle_atom_site_label_3
_geom_angle
C7 O6 C8 115.7(3)
O1 N1 O2 126.2(4)
O1 N1 C2 119.4(4)
O2 N1 C2 114.4(4)
O4 N2 O3 125.7(3)
O4 N2 C6 117.5(3)
O3 N2 C6 116.8(3)
C6 C1 C2 116.5(4)
C6 C1 Br1 120.5(3)
C2 C1 Br1 123.0(3)
C3 C2 C1 122.5(4)
C3 C2 N1 117.2(3)
C1 C2 N1 120.3(4)
C2 C3 C4 118.9(4)
C2 C3 H3A 120.5
C4 C3 H3A 120.5
C3 C4 C5 120.3(4)
C3 C4 C7 121.9(3)
C5 C4 C7 117.8(4)
C6 C5 C4 118.6(4)
C6 C5 H5A 120.7
C4 C5 H5A 120.7
C5 C6 C1 123.1(3)
C5 C6 N2 117.6(3)
C1 C6 N2 119.3(3)
O5 C7 O6 125.3(4)
O5 C7 C4 123.4(3)
O6 C7 C4 111.4(3)
O6 C8 H8A 109.5
O6 C8 H8B 109.5
H8A C8 H8B 109.5
O6 C8 H8C 109.5
H8A C8 H8C 109.5
H8B C8 H8C 109.5

loop_
_geom_bond_atom_site_label_1
_geom_bond_atom_site_label_2
_geom_bond_distance
Br1 C1 1.856(4)
O1 N1 1.162(6)
O2 N1 1.227(5)
O3 N2 1.214(5)
O4 N2 1.209(5)
O5 C7 1.196(5)
O6 C7 1.327(5)
O6 C8 1.450(5)
N1 C2 1.496(5)
N2 C6 1.481(4)
C1 C6 1.387(6)
C1 C2 1.387(5)
C2 C3 1.386(6)
C3 C4 1.386(6)
C3 H3A 0.9500
C4 C5 1.392(5)
C4 C7 1.505(5)
C5 C6 1.378(6)
C5 H5A 0.9500
C8 H8A 0.9800
C8 H8B 0.9800
C8 H8C 0.9800

loop_
_geom_torsion_atom_site_label_1
_geom_torsion_atom_site_label_2
_geom_torsion_atom_site_label_3
_geom_torsion_atom_site_label_4
_geom_torsion
C6 C1 C2 C3 0.6(6)
Br1 C1 C2 C3 -179.1(3)
C6 C1 C2 N1 178.6(3)
Br1 C1 C2 N1 -1.1(5)
O1 N1 C2 C3 -125.8(5)
O2 N1 C2 C3 53.9(5)
O1 N1 C2 C1 56.1(6)
O2 N1 C2 C1 -124.2(4)
C1 C2 C3 C4 -3.4(6)
N1 C2 C3 C4 178.5(4)
C2 C3 C4 C5 3.7(6)
C2 C3 C4 C7 -175.7(4)
C3 C4 C5 C6 -1.2(6)
C7 C4 C5 C6 178.2(4)
C4 C5 C6 C1 -1.7(6)
C4 C5 C6 N2 177.0(4)
C2 C1 C6 C5 2.0(6)
Br1 C1 C6 C5 -178.3(3)
C2 C1 C6 N2 -176.7(3)
Br1 C1 C6 N2 3.0(5)
O4 N2 C6 C5 80.3(5)
O3 N2 C6 C5 -100.0(4)
O4 N2 C6 C1 -100.9(5)
O3 N2 C6 C1 78.8(5)
C8 O6 C7 O5 -2.3(6)
C8 O6 C7 C4 177.2(4)
C3 C4 C7 O5 162.8(4)
C5 C4 C7 O5 -16.6(6)
C3 C4 C7 O6 -16.7(6)
C5 C4 C7 O6 164.0(4)

loop_
_cod_related_entry_id
_cod_related_entry_database
_cod_related_entry_code
1 ChemSpider 2891210
